data_4329428
loop_
_publ_author_name
'Eric M. Villa'
'Connor J. Marr'
'Laurent J. Jouffret'
'Evgeny V. Alekseev'
'Wulf Depmeier'
'Thomas E. Albrecht-Schmitt'

_publ_section_title
;
 Systematic Evolution from Uranyl(VI) Phosphites to Uranium(IV) Phosphates
;
_journal_name_full 'Inorganic Chemistry'
_journal_page_first 6548
_journal_page_last 6558
_journal_paper_doi 10.1021/ic3000735
_journal_volume 51
_journal_year 2012
_chemical_formula_moiety Cs2[(UO2)2(HPO3)3]*H2O
_chemical_formula_sum 'Cs2 H3 O14 P3 U2'
_chemical_formula_weight 1061.81
_chemical_name_common 'Cesium Uranium(VI) Phosphite'
_chemical_name_systematic
; 
 ? 
;
_space_group_IT_number 14
_symmetry_cell_setting monoclinic
_symmetry_space_group_name_Hall '-P 2ybc'
_symmetry_space_group_name_H-M 'P 1 21/c 1'
_atom_sites_solution_hydrogens geom
_atom_sites_solution_primary direct
_atom_sites_solution_secondary difmap
_audit_creation_method SHELXL-97
_cell_angle_alpha 90.00
_cell_angle_beta 101.5850(10)
_cell_angle_gamma 90.00
_cell_formula_units_Z 4
_cell_length_a 10.7049(2)
_cell_length_b 11.8511(2)
_cell_length_c 12.6431(2)
_cell_measurement_reflns_used 3455
_cell_measurement_temperature 103(2)
_cell_measurement_theta_max 27.49
_cell_measurement_theta_min 1.94
_cell_volume 1571.29(5)
_computing_cell_refinement 'smart saint'
_computing_data_collection smart
_computing_data_reduction SAINT
_computing_molecular_graphics 'SHELXP-97 (Sheldrick, 1997)'
_computing_publication_material 'SHELXCIF-97 (Sheldrick, 2000)'
_computing_structure_refinement 'SHELXL-97 (Sheldrick, 2008)'
_computing_structure_solution 'SHELXS-97 (Sheldrick, 2008)'
_diffrn_ambient_temperature 103(2)
_diffrn_detector_area_resol_mean 0
_diffrn_measured_fraction_theta_full 0.957
_diffrn_measured_fraction_theta_max 0.957
_diffrn_measurement_device_type 'BRUKER apex II'
_diffrn_measurement_method '0.5 wide w/ exposures'
_diffrn_radiation_monochromator 'Quazar optics'
_diffrn_radiation_source 'Imus microfocused'
_diffrn_radiation_type MoK\a
_diffrn_radiation_wavelength 0.71073
_diffrn_reflns_av_R_equivalents 0.0222
_diffrn_reflns_av_sigmaI/netI 0.0260
_diffrn_reflns_limit_h_max 13
_diffrn_reflns_limit_h_min -13
_diffrn_reflns_limit_k_max 14
_diffrn_reflns_limit_k_min -15
_diffrn_reflns_limit_l_max 15
_diffrn_reflns_limit_l_min -16
_diffrn_reflns_number 9293
_diffrn_reflns_theta_full 27.49
_diffrn_reflns_theta_max 27.49
_diffrn_reflns_theta_min 1.94
_exptl_absorpt_coefficient_mu 25.520
_exptl_absorpt_correction_T_max 0.465
_exptl_absorpt_correction_T_min 0.356
_exptl_absorpt_correction_type numerical
_exptl_absorpt_process_details SHELTXPREP
_exptl_crystal_colour Yellow-Orange
_exptl_crystal_density_diffrn 4.489
_exptl_crystal_density_meas ?
_exptl_crystal_description Columns
_exptl_crystal_F_000 1816
_exptl_crystal_size_max 0.133
_exptl_crystal_size_mid 0.035
_exptl_crystal_size_min 0.030
_refine_diff_density_max 1.470
_refine_diff_density_min -1.132
_refine_diff_density_rms 0.200
_refine_ls_extinction_coef N/A
_refine_ls_extinction_method none
_refine_ls_goodness_of_fit_ref 1.087
_refine_ls_hydrogen_treatment mixed
_refine_ls_matrix_type full
_refine_ls_number_parameters 199
_refine_ls_number_reflns 3455
_refine_ls_number_restraints 0
_refine_ls_restrained_S_all 1.087
_refine_ls_R_factor_all 0.0299
_refine_ls_R_factor_gt 0.0236
_refine_ls_shift/su_max 0.001
_refine_ls_shift/su_mean 0.000
_refine_ls_structure_factor_coef Fsqd
_refine_ls_weighting_details 'calc w=1/[\s^2^(Fo^2^)+(0.0123P)^2^+11.9366P] where P=(Fo^2^+2Fc^2^)/3'
_refine_ls_weighting_scheme calc
_refine_ls_wR_factor_gt 0.0500
_refine_ls_wR_factor_ref 0.0523
_reflns_number_gt 2963
_reflns_number_total 3455
_reflns_threshold_expression >2sigma(I)
_cod_data_source_file ic3000735_si_002_1.cif
_cod_data_source_block Cs_U(VI)_PO3
_cod_depositor_comments
;
The following automatic conversions were performed:

'_exptl_crystal_density_meas' value 'N/A' was changed to '?' - the
value is perceived as not measured.

Automatic conversion script
Id: cif_fix_values 3008 2015-01-20 13:52:24Z robertas 
;
_cod_database_code 4329428

loop_
_symmetry_equiv_pos_as_xyz
'x, y, z'
'-x, y+1/2, -z+1/2'
'-x, -y, -z'
'x, -y-1/2, z-1/2'

loop_
_atom_site_label
_atom_site_type_symbol
_atom_site_fract_x
_atom_site_fract_y
_atom_site_fract_z
_atom_site_U_iso_or_equiv
_atom_site_adp_type
_atom_site_occupancy
_atom_site_symmetry_multiplicity
_atom_site_calc_flag
U1 U 0.440172(19) 0.127778(19) 0.214421(18) 0.00916(6) Uani 1 1 d
U2 U 0.001971(19) 0.37278(2) 0.246332(18) 0.00985(6) Uani 1 1 d
Cs1 Cs 0.22084(4) 0.38396(4) -0.02824(3) 0.01914(10) Uani 1 1 d
Cs2 Cs 0.73998(4) 0.13048(4) 0.02049(3) 0.01780(9) Uani 1 1 d
P1 P 0.34934(14) -0.13577(14) 0.30962(13) 0.0105(3) Uani 1 1 d
H1 H 0.424(6) -0.086(6) 0.422(5) 0.013 Uiso 1 1 d
P2 P 0.10134(14) 0.12125(14) 0.13302(13) 0.0115(3) Uani 1 1 d
H2 H 0.134(6) 0.104(6) 0.031(5) 0.014 Uiso 1 1 d
P3 P 0.34674(14) 0.39280(13) 0.29319(13) 0.0103(3) Uani 1 1 d
H3 H 0.431(6) 0.362(5) 0.383(5) 0.012 Uiso 1 1 d
O1 O -0.0162(5) 0.2738(4) 0.3487(4) 0.0227(11) Uani 1 1 d
O2 O 0.0244(5) 0.2299(4) 0.1291(4) 0.0245(12) Uani 1 1 d
O3 O -0.0203(5) 0.5171(4) 0.3619(4) 0.0275(12) Uani 1 1 d
O4 O 0.0217(5) 0.4706(4) 0.1438(4) 0.0229(11) Uani 1 1 d
O5 O 0.7781(4) 0.3686(4) -0.0801(4) 0.0234(11) Uani 1 1 d
O6 O 0.6281(4) 0.0167(4) 0.2263(4) 0.0152(10) Uani 1 1 d
O7 O 0.4706(4) 0.1390(4) 0.3584(4) 0.0161(9) Uani 1 1 d
O8 O 0.6165(4) 0.2418(4) 0.2005(4) 0.0175(10) Uani 1 1 d
O9 O -0.2104(4) 0.3757(4) 0.1792(4) 0.0143(9) Uani 1 1 d
O10 O 0.2215(4) 0.1242(4) 0.2208(4) 0.0132(9) Uani 1 1 d
O11 O 0.4032(4) 0.1162(4) 0.0709(4) 0.0171(10) Uani 1 1 d
O12 O 0.3787(4) -0.0626(3) 0.2188(4) 0.0137(9) Uani 1 1 d
O13 O 0.3661(4) 0.3162(3) 0.2011(4) 0.0117(9) Uani 1 1 d
O14 O 0.2137(4) 0.3776(4) 0.3190(4) 0.0163(9) Uani 1 1 d

loop_
_atom_site_aniso_label
_atom_site_aniso_U_11
_atom_site_aniso_U_22
_atom_site_aniso_U_33
_atom_site_aniso_U_23
_atom_site_aniso_U_13
_atom_site_aniso_U_12
U1 0.00812(10) 0.00708(11) 0.01275(12) -0.00005(9) 0.00322(8) -0.00013(8)
U2 0.00691(10) 0.00799(11) 0.01522(13) 0.00030(8) 0.00363(8) -0.00017(8)
Cs1 0.01810(19) 0.0248(2) 0.0143(2) 0.00471(17) 0.00276(16) -0.00070(18)
Cs2 0.01729(18) 0.0174(2) 0.0191(2) -0.00644(17) 0.00456(16) -0.00310(17)
P1 0.0066(6) 0.0087(8) 0.0168(8) 0.0008(6) 0.0038(6) 0.0015(6)
P2 0.0084(7) 0.0097(8) 0.0163(9) 0.0001(6) 0.0022(6) -0.0013(6)
P3 0.0072(7) 0.0098(8) 0.0142(9) -0.0011(6) 0.0029(6) -0.0001(6)
O1 0.021(3) 0.025(3) 0.021(3) 0.009(2) 0.001(2) -0.007(2)
O2 0.023(3) 0.025(3) 0.021(3) -0.008(2) -0.006(2) 0.013(2)
O3 0.024(3) 0.023(3) 0.032(3) -0.013(2) -0.005(2) 0.010(2)
O4 0.016(2) 0.025(3) 0.026(3) 0.007(2) 0.002(2) -0.006(2)
O5 0.020(2) 0.027(3) 0.022(3) 0.002(2) 0.001(2) -0.002(2)
O6 0.009(2) 0.010(2) 0.026(3) 0.0010(19) 0.0042(19) -0.0011(17)
O7 0.013(2) 0.018(2) 0.016(2) -0.0003(19) 0.0019(18) 0.0020(18)
O8 0.016(2) 0.009(2) 0.032(3) -0.0037(19) 0.013(2) -0.0027(18)
O9 0.0062(19) 0.017(2) 0.019(2) -0.005(2) 0.0012(17) 0.0005(18)
O10 0.013(2) 0.011(2) 0.015(2) 0.0032(18) 0.0021(17) 0.0000(18)
O11 0.021(2) 0.015(2) 0.015(2) -0.0004(19) 0.0044(19) 0.0004(19)
O12 0.014(2) 0.007(2) 0.022(3) -0.0011(18) 0.0080(19) -0.0008(17)
O13 0.012(2) 0.009(2) 0.015(2) 0.0000(17) 0.0043(18) -0.0005(16)
O14 0.010(2) 0.015(2) 0.025(3) 0.001(2) 0.0077(18) -0.0035(19)

loop_
_atom_type_symbol
_atom_type_description
_atom_type_scat_dispersion_real
_atom_type_scat_dispersion_imag
_atom_type_scat_source
O O 0.0106 0.0060 'International Tables Vol C Tables 4.2.6.8 and 6.1.1.4'
H H 0.0000 0.0000 'International Tables Vol C Tables 4.2.6.8 and 6.1.1.4'
P P 0.1023 0.0942 'International Tables Vol C Tables 4.2.6.8 and 6.1.1.4'
Cs Cs -0.3680 2.1192 'International Tables Vol C Tables 4.2.6.8 and 6.1.1.4'
U U -9.6767 9.6646 'International Tables Vol C Tables 4.2.6.8 and 6.1.1.4'

loop_
_geom_angle_atom_site_label_1
_geom_angle_atom_site_label_2
_geom_angle_atom_site_label_3
_geom_angle
_geom_angle_site_symmetry_1
_geom_angle_site_symmetry_3
O11 U1 O7 177.7(2) . .
O11 U1 O12 86.78(18) . .
O7 U1 O12 92.41(18) . .
O11 U1 O8 89.18(19) . .
O7 U1 O8 92.79(18) . .
O12 U1 O8 141.55(15) . .
O11 U1 O10 90.83(18) . .
O7 U1 O10 86.86(17) . .
O12 U1 O10 72.42(15) . .
O8 U1 O10 145.91(15) . .
O11 U1 O13 89.88(18) . .
O7 U1 O13 89.54(18) . .
O12 U1 O13 144.66(14) . .
O8 U1 O13 73.45(15) . .
O10 U1 O13 72.46(14) . .
O11 U1 O6 91.94(18) . .
O7 U1 O6 89.89(18) . .
O12 U1 O6 72.87(14) . .
O8 U1 O6 69.08(15) . .
O10 U1 O6 144.96(15) . .
O13 U1 O6 142.45(14) . .
O11 U1 Cs1 135.30(14) . 4_566
O7 U1 Cs1 42.39(14) . 4_566
O12 U1 Cs1 76.02(10) . 4_566
O8 U1 Cs1 129.09(11) . 4_566
O10 U1 Cs1 44.78(11) . 4_566
O13 U1 Cs1 81.98(10) . 4_566
O6 U1 Cs1 120.47(11) . 4_566
O11 U1 Cs2 58.19(14) . .
O7 U1 Cs2 124.13(14) . .
O12 U1 Cs2 104.93(10) . .
O8 U1 Cs2 43.24(11) . .
O10 U1 Cs2 148.95(11) . .
O13 U1 Cs2 102.98(10) . .
O6 U1 Cs2 48.72(11) . .
Cs1 U1 Cs2 166.187(9) 4_566 .
O11 U1 Cs2 44.47(14) . 3_655
O7 U1 Cs2 134.40(14) . 3_655
O12 U1 Cs2 42.86(11) . 3_655
O8 U1 Cs2 126.43(11) . 3_655
O10 U1 Cs2 73.08(11) . 3_655
O13 U1 Cs2 120.70(11) . 3_655
O6 U1 Cs2 84.79(11) . 3_655
Cs1 U1 Cs2 104.480(9) 4_566 3_655
Cs2 U1 Cs2 84.246(9) . 3_655
O11 U1 Cs1 52.71(14) . .
O7 U1 Cs1 126.34(14) . .
O12 U1 Cs1 122.65(11) . .
O8 U1 Cs1 83.17(12) . .
O10 U1 Cs1 70.03(10) . .
O13 U1 Cs1 38.00(11) . .
O6 U1 Cs1 135.76(11) . .
Cs1 U1 Cs1 103.763(9) 4_566 .
Cs2 U1 Cs1 87.450(9) . .
Cs2 U1 Cs1 85.055(9) 3_655 .
O4 U2 O1 179.3(2) . .
O4 U2 O9 88.51(19) . .
O1 U2 O9 92.0(2) . .
O4 U2 O14 91.33(19) . .
O1 U2 O14 88.22(19) . .
O9 U2 O14 177.05(17) . .
O4 U2 O3 91.2(2) . .
O1 U2 O3 89.3(2) . .
O9 U2 O3 90.13(17) . .
O14 U2 O3 86.93(17) . .
O4 U2 O2 88.1(2) . .
O1 U2 O2 91.4(2) . .
O9 U2 O2 89.82(16) . .
O14 U2 O2 93.12(17) . .
O3 U2 O2 179.3(2) . .
O4 U2 Cs1 40.44(16) . 3_565
O1 U2 Cs1 140.18(16) . 3_565
O9 U2 Cs1 51.00(12) . 3_565
O14 U2 Cs1 127.96(11) . 3_565
O3 U2 Cs1 78.21(13) . 3_565
O2 U2 Cs1 101.24(12) . 3_565
O4 U2 Cs1 141.14(16) . 4_566
O1 U2 Cs1 38.23(16) . 4_566
O9 U2 Cs1 127.25(12) . 4_566
O14 U2 Cs1 53.78(11) . 4_566
O3 U2 Cs1 102.05(13) . 4_566
O2 U2 Cs1 78.52(12) . 4_566
Cs1 U2 Cs1 178.251(8) 3_565 4_566
O4 U2 Cs1 43.47(17) . .
O1 U2 Cs1 135.85(17) . .
O9 U2 Cs1 110.19(11) . .
O14 U2 Cs1 71.54(11) . .
O3 U2 Cs1 126.73(15) . .
O2 U2 Cs1 52.68(14) . .
Cs1 U2 Cs1 78.387(9) 3_565 .
Cs1 U2 Cs1 102.721(9) 4_566 .
O4 U2 Cs2 95.82(16) . 1_455
O1 U2 Cs2 84.13(16) . 1_455
O9 U2 Cs2 48.19(11) . 1_455
O14 U2 Cs2 134.75(12) . 1_455
O3 U2 Cs2 137.28(13) . 1_455
O2 U2 Cs2 42.81(13) . 1_455
Cs1 U2 Cs2 80.308(9) 3_565 1_455
Cs1 U2 Cs2 98.434(10) 4_566 1_455
Cs1 U2 Cs2 83.558(8) . 1_455
O4 U2 Cs2 83.89(16) . 2_655
O1 U2 Cs2 96.18(16) . 2_655
O9 U2 Cs2 129.87(11) . 2_655
O14 U2 Cs2 47.20(12) . 2_655
O3 U2 Cs2 40.86(13) . 2_655
O2 U2 Cs2 139.04(13) . 2_655
Cs1 U2 Cs2 98.292(10) 3_565 2_655
Cs1 U2 Cs2 82.936(8) 4_566 2_655
Cs1 U2 Cs2 97.502(8) . 2_655
Cs2 U2 Cs2 178.059(8) 1_455 2_655
O4 U2 Cs2 133.69(17) . 4_466
O1 U2 Cs2 47.00(17) . 4_466
O9 U2 Cs2 65.71(11) . 4_466
O14 U2 Cs2 112.51(11) . 4_466
O3 U2 Cs2 53.48(15) . 4_466
O2 U2 Cs2 127.08(14) . 4_466
Cs1 U2 Cs2 97.772(8) 3_565 4_466
Cs1 U2 Cs2 81.075(8) 4_566 4_466
Cs1 U2 Cs2 175.748(9) . 4_466
Cs2 U2 Cs2 94.041(8) 1_455 4_466
Cs2 U2 Cs2 84.799(8) 2_655 4_466
O13 Cs1 O10 145.41(11) . 4_565
O13 Cs1 O4 140.37(12) . 3_565
O10 Cs1 O4 74.06(12) 4_565 3_565
O13 Cs1 O5 83.15(12) . 3_665
O10 Cs1 O5 116.73(12) 4_565 3_665
O4 Cs1 O5 68.90(12) 3_565 3_665
O13 Cs1 O1 119.32(12) . 4_565
O10 Cs1 O1 70.45(12) 4_565 4_565
O4 Cs1 O1 67.21(12) 3_565 4_565
O5 Cs1 O1 130.81(12) 3_665 4_565
O13 Cs1 O7 95.00(11) . 4_565
O10 Cs1 O7 52.91(11) 4_565 4_565
O4 Cs1 O7 119.96(12) 3_565 4_565
O5 Cs1 O7 108.99(12) 3_665 4_565
O1 Cs1 O7 111.41(12) 4_565 4_565
O13 Cs1 O9 133.67(11) . 3_565
O10 Cs1 O9 58.24(11) 4_565 3_565
O4 Cs1 O9 50.66(11) 3_565 3_565
O5 Cs1 O9 58.54(11) 3_665 3_565
O1 Cs1 O9 105.92(11) 4_565 3_565
O7 Cs1 O9 76.34(10) 4_565 3_565
O13 Cs1 O4 75.42(11) . .
O10 Cs1 O4 139.06(11) 4_565 .
O4 Cs1 O4 65.61(14) 3_565 .
O5 Cs1 O4 54.59(12) 3_665 .
O1 Cs1 O4 87.26(12) 4_565 .
O7 Cs1 O4 161.32(11) 4_565 .
O9 Cs1 O4 98.48(11) 3_565 .
O13 Cs1 O14 103.17(11) . 4_565
O10 Cs1 O14 56.55(11) 4_565 4_565
O4 Cs1 O14 106.64(12) 3_565 4_565
O5 Cs1 O14 173.20(12) 3_665 4_565
O1 Cs1 O14 48.12(10) 4_565 4_565
O7 Cs1 O14 68.34(10) 4_565 4_565
O9 Cs1 O14 114.70(11) 3_565 4_565
O4 Cs1 O14 129.03(10) . 4_565
O13 Cs1 O2 66.31(11) . .
O10 Cs1 O2 130.15(11) 4_565 .
O4 Cs1 O2 90.86(11) 3_565 .
O5 Cs1 O2 100.11(11) 3_665 .
O1 Cs1 O2 59.98(12) 4_565 .
O7 Cs1 O2 143.30(11) 4_565 .
O9 Cs1 O2 139.59(10) 3_565 .
O4 Cs1 O2 47.05(11) . .
O14 Cs1 O2 84.87(10) 4_565 .
O13 Cs1 O11 49.42(10) . .
O10 Cs1 O11 101.54(10) 4_565 .
O4 Cs1 O11 155.75(11) 3_565 .
O5 Cs1 O11 131.21(11) 3_665 .
O1 Cs1 O11 88.73(11) 4_565 .
O7 Cs1 O11 70.51(10) 4_565 .
O9 Cs1 O11 146.75(9) 3_565 .
O4 Cs1 O11 112.15(10) . .
O14 Cs1 O11 54.54(10) 4_565 .
O2 Cs1 O11 73.58(10) . .
O13 Cs1 P1 120.64(8) . 4_565
O10 Cs1 P1 56.15(8) 4_565 4_565
O4 Cs1 P1 72.39(9) 3_565 4_565
O5 Cs1 P1 64.54(9) 3_665 4_565
O1 Cs1 P1 119.51(9) 4_565 4_565
O7 Cs1 P1 56.44(8) 4_565 4_565
O9 Cs1 P1 21.88(7) 3_565 4_565
O4 Cs1 P1 114.46(8) . 4_565
O14 Cs1 P1 109.53(7) 4_565 4_565
O2 Cs1 P1 160.25(8) . 4_565
O11 Cs1 P1 125.62(7) . 4_565
O12 Cs2 O8 131.08(12) 3_655 .
O12 Cs2 O5 84.33(12) 3_655 .
O8 Cs2 O5 91.35(12) . .
O12 Cs2 O2 130.84(12) 3_655 1_655
O8 Cs2 O2 92.06(12) . 1_655
O5 Cs2 O2 70.41(12) . 1_655
O12 Cs2 O3 118.54(13) 3_655 2_645
O8 Cs2 O3 108.44(13) . 2_645
O5 Cs2 O3 111.14(12) . 2_645
O2 Cs2 O3 44.64(12) 1_655 2_645
O12 Cs2 O6 120.34(11) 3_655 .
O8 Cs2 O6 48.70(11) . .
O5 Cs2 O6 140.04(12) . .
O2 Cs2 O6 105.30(12) 1_655 .
O3 Cs2 O6 85.53(12) 2_645 .
O12 Cs2 O11 51.96(11) 3_655 3_655
O8 Cs2 O11 112.42(11) . 3_655
O5 Cs2 O11 136.00(12) . 3_655
O2 Cs2 O11 139.99(11) 1_655 3_655
O3 Cs2 O11 96.24(11) 2_645 3_655
O6 Cs2 O11 73.21(11) . 3_655
O12 Cs2 O9 138.40(11) 3_655 1_655
O8 Cs2 O9 43.61(10) . 1_655
O5 Cs2 O9 58.19(12) . 1_655
O2 Cs2 O9 56.29(10) 1_655 1_655
O3 Cs2 O9 93.38(11) 2_645 1_655
O6 Cs2 O9 85.75(10) . 1_655
O11 Cs2 O9 156.03(10) 3_655 1_655
O12 Cs2 O14 108.25(11) 3_655 2_645
O8 Cs2 O14 88.37(11) . 2_645
O5 Cs2 O14 163.35(11) . 2_645
O2 Cs2 O14 92.96(11) 1_655 2_645
O3 Cs2 O14 53.56(10) 2_645 2_645
O6 Cs2 O14 42.14(10) . 2_645
O11 Cs2 O14 58.41(11) 3_655 2_645
O9 Cs2 O14 112.28(11) 1_655 2_645
O12 Cs2 P1 129.87(8) 3_655 2_655
O8 Cs2 P1 23.24(8) . 2_655
O5 Cs2 P1 68.78(9) . 2_655
O2 Cs2 P1 79.49(9) 1_655 2_655
O3 Cs2 P1 110.55(10) 2_645 2_655
O6 Cs2 P1 71.37(8) . 2_655
O11 Cs2 P1 133.04(8) 3_655 2_655
O9 Cs2 P1 24.04(7) 1_655 2_655
O14 Cs2 P1 108.34(8) 2_645 2_655
O12 Cs2 O11 86.32(10) 3_655 .
O8 Cs2 O11 49.01(11) . .
O5 Cs2 O11 108.20(11) . .
O2 Cs2 O11 140.93(11) 1_655 .
O3 Cs2 O11 134.82(11) 2_645 .
O6 Cs2 O11 49.62(10) . .
O11 Cs2 O11 68.83(12) 3_655 .
O9 Cs2 O11 88.90(9) 1_655 .
O14 Cs2 O11 84.01(9) 2_645 .
P1 Cs2 O11 64.88(7) 2_655 .
O12 Cs2 P2 122.10(8) 3_655 1_655
O8 Cs2 P2 106.40(9) . 1_655
O5 Cs2 P2 88.43(9) . 1_655
O2 Cs2 P2 23.03(8) 1_655 1_655
O3 Cs2 P2 23.05(8) 2_645 1_655
O6 Cs2 P2 100.99(8) . 1_655
O11 Cs2 P2 116.96(8) 3_655 1_655
O9 Cs2 P2 77.68(7) 1_655 1_655
O14 Cs2 P2 75.71(7) 2_645 1_655
P1 Cs2 P2 99.36(4) 2_655 1_655
O11 Cs2 P2 148.97(7) . 1_655
O8 P1 O12 113.2(3) 2_645 .
O8 P1 O9 110.5(3) 2_645 2_545
O12 P1 O9 111.8(2) . 2_545
O8 P1 Cs2 55.34(18) 2_645 2_645
O12 P1 Cs2 165.86(18) . 2_645
O9 P1 Cs2 69.37(18) 2_545 2_645
O8 P1 Cs1 150.7(2) 2_645 4_566
O12 P1 Cs1 96.08(17) . 4_566
O9 P1 Cs1 56.44(18) 2_545 4_566
Cs2 P1 Cs1 95.96(4) 2_645 4_566
O8 P1 Cs2 86.5(2) 2_645 3_655
O12 P1 Cs2 42.48(17) . 3_655
O9 P1 Cs2 93.46(18) 2_545 3_655
Cs2 P1 Cs2 124.20(4) 2_645 3_655
Cs1 P1 Cs2 118.39(4) 4_566 3_655
O3 P2 O10 113.2(3) 2_545 .
O3 P2 O2 112.3(3) 2_545 .
O10 P2 O2 112.1(3) . .
O3 P2 Cs2 59.9(2) 2_545 1_455
O10 P2 Cs2 155.42(18) . 1_455
O2 P2 Cs2 57.8(2) . 1_455
O3 P2 Cs1 152.2(2) 2_545 .
O10 P2 Cs1 92.50(17) . .
O2 P2 Cs1 63.8(2) . .
Cs2 P2 Cs1 100.78(4) 1_455 .
O3 P2 Cs2 74.0(2) 2_545 3_655
O10 P2 Cs2 89.56(17) . 3_655
O2 P2 Cs2 150.5(2) . 3_655
Cs2 P2 Cs2 109.06(4) 1_455 3_655
Cs1 P2 Cs2 96.75(3) . 3_655
O3 P2 Cs1 90.2(2) 2_545 4_566
O10 P2 Cs1 38.69(16) . 4_566
O2 P2 Cs1 95.6(2) . 4_566
Cs2 P2 Cs1 116.97(4) 1_455 4_566
Cs1 P2 Cs1 117.30(4) . 4_566
Cs2 P2 Cs1 113.54(4) 3_655 4_566
O6 P3 O13 113.3(3) 2_655 .
O6 P3 O14 110.5(3) 2_655 .
O13 P3 O14 111.6(3) . .
O6 P3 Cs2 58.17(18) 2_655 2_655
O13 P3 Cs2 167.78(18) . 2_655
O14 P3 Cs2 67.21(18) . 2_655
O6 P3 Cs1 84.00(19) 2_655 .
O13 P3 Cs1 44.02(17) . .
O14 P3 Cs1 94.29(19) . .
Cs2 P3 Cs1 123.87(4) 2_655 .
U2 O1 Cs1 122.1(2) . 4_566
P2 O2 U2 136.8(3) . .
P2 O2 Cs2 99.2(2) . 1_455
U2 O2 Cs2 108.97(17) . 1_455
P2 O2 Cs1 94.2(2) . .
U2 O2 Cs1 97.41(17) . .
Cs2 O2 Cs1 122.36(15) 1_455 .
P2 O3 U2 140.1(3) 2 .
P2 O3 Cs2 97.1(2) 2 2_655
U2 O3 Cs2 112.55(18) . 2_655
U2 O4 Cs1 118.5(2) . 3_565
U2 O4 Cs1 116.0(2) . .
Cs1 O4 Cs1 114.39(14) 3_565 .
Cs2 O5 Cs1 129.04(16) . 3_665
P3 O6 U1 134.2(2) 2_645 .
P3 O6 Cs2 99.2(2) 2_645 .
U1 O6 Cs2 99.05(14) . .
U1 O7 Cs1 116.10(18) . 4_566
P1 O8 U1 140.3(3) 2_655 .
P1 O8 Cs2 101.4(2) 2_655 .
U1 O8 Cs2 105.84(15) . .
P1 O9 U2 152.6(3) 2 .
P1 O9 Cs1 101.7(2) 2 3_565
U2 O9 Cs1 98.06(14) . 3_565
P1 O9 Cs2 86.60(19) 2 1_455
U2 O9 Cs2 103.12(14) . 1_455
Cs1 O9 Cs2 112.73(12) 3_565 1_455
P2 O10 U1 132.4(2) . .
P2 O10 Cs1 123.9(2) . 4_566
U1 O10 Cs1 103.66(14) . 4_566
U1 O11 Cs2 113.94(19) . 3_655
U1 O11 Cs2 98.24(17) . .
Cs2 O11 Cs2 111.17(12) 3_655 .
U1 O11 Cs1 105.39(17) . .
Cs2 O11 Cs1 116.08(12) 3_655 .
Cs2 O11 Cs1 110.48(11) . .
P1 O12 U1 131.7(3) . .
P1 O12 Cs2 118.4(2) . 3_655
U1 O12 Cs2 106.50(15) . 3_655
P3 O13 U1 127.2(2) . .
P3 O13 Cs1 116.1(2) . .
U1 O13 Cs1 114.08(15) . .
P3 O14 U2 144.2(3) . .
P3 O14 Cs2 89.65(19) . 2_655
U2 O14 Cs2 105.23(15) . 2_655
P3 O14 Cs1 106.9(2) . 4_566
U2 O14 Cs1 96.07(13) . 4_566
Cs2 O14 Cs1 115.06(13) 2_655 4_566

loop_
_geom_bond_atom_site_label_1
_geom_bond_atom_site_label_2
_geom_bond_distance
_geom_bond_site_symmetry_2
U1 O11 1.783(4) .
U1 O7 1.788(4) .
U1 O12 2.354(4) .
U1 O8 2.356(4) .
U1 O10 2.359(4) .
U1 O13 2.364(4) .
U1 O6 2.383(4) .
U1 Cs1 4.3801(5) 4_566
U1 Cs2 4.4129(4) .
U1 Cs2 4.4280(5) 3_655
U1 Cs1 4.6097(5) .
U2 O4 1.782(5) .
U2 O1 1.786(5) .
U2 O9 2.261(4) .
U2 O14 2.269(4) .
U2 O3 2.293(5) .
U2 O2 2.294(5) .
U2 Cs1 4.3545(5) 3_565
U2 Cs1 4.4931(5) 4_566
U2 Cs1 4.5634(5) .
U2 Cs2 4.5878(5) 1_455
U2 Cs2 4.7306(5) 2_655
U2 Cs2 4.8771(5) 4_466
Cs1 O13 3.109(4) .
Cs1 O10 3.175(4) 4_565
Cs1 O4 3.213(5) 3_565
Cs1 O5 3.235(5) 3_665
Cs1 O1 3.282(5) 4_565
Cs1 O7 3.288(4) 4_565
Cs1 O9 3.418(5) 3_565
Cs1 O4 3.492(5) .
Cs1 O14 3.645(5) 4_565
Cs1 O2 3.660(6) .
Cs1 O11 3.804(5) .
Cs1 P1 4.0165(16) 4_565
Cs2 O12 3.141(5) 3_655
Cs2 O8 3.143(4) .
Cs2 O5 3.155(5) .
Cs2 O2 3.296(5) 1_655
Cs2 O3 3.351(5) 2_645
Cs2 O6 3.358(5) .
Cs2 O11 3.394(5) 3_655
Cs2 O9 3.511(4) 1_655
Cs2 O14 3.597(5) 2_645
Cs2 P1 3.7452(17) 2_655
Cs2 O11 3.789(4) .
Cs2 P2 3.8457(15) 1_655
P1 O8 1.508(5) 2_645
P1 O12 1.522(5) .
P1 O9 1.528(4) 2_545
P1 Cs2 3.7452(17) 2_645
P1 Cs1 4.0165(16) 4_566
P1 Cs2 4.0909(17) 3_655
P2 O3 1.517(5) 2_545
P2 O10 1.521(4) .
P2 O2 1.524(5) .
P2 Cs2 3.8457(15) 1_455
P2 Cs2 4.1080(17) 3_655
P2 Cs1 4.2168(17) 4_566
P3 O6 1.522(5) 2_655
P3 O13 1.523(4) .
P3 O14 1.534(4) .
P3 Cs2 3.9018(16) 2_655
O1 Cs1 3.282(5) 4_566
O2 Cs2 3.296(5) 1_455
O3 P2 1.517(5) 2
O3 Cs2 3.351(5) 2_655
O4 Cs1 3.213(5) 3_565
O5 Cs1 3.235(5) 3_665
O6 P3 1.522(5) 2_645
O7 Cs1 3.288(4) 4_566
O8 P1 1.508(5) 2_655
O9 P1 1.528(4) 2
O9 Cs1 3.418(5) 3_565
O9 Cs2 3.511(4) 1_455
O10 Cs1 3.175(4) 4_566
O11 Cs2 3.394(5) 3_655
O12 Cs2 3.141(5) 3_655
O14 Cs2 3.597(5) 2_655
O14 Cs1 3.645(5) 4_566
